data_4026628
loop_
_publ_author_name
'Michael T. Scerba'
'Christopher M. Leavitt'
'Matthew E. Diener'
'Andrew F. DeBlase'
'Timothy L. Guasco'
'Maxime A. Siegler'
'Nathaniel Bair'
'Mark A. Johnson'
'Thomas Lectka'

_publ_contact_author_address
;Department of Chemistry
New Chemistry Building
Johns Hopkins University
3400 North Charles St.
Baltimore, Maryland 21218
;
_publ_contact_author_email lectka@jhu.edu
_publ_contact_author_name 'Thomas Lectka'
_publ_contact_author_phone 410.516.6448
_publ_section_title
;
 NH+-F Hydrogen Bonding in a Fluorinated "Proton Sponge" Derivative:
 Integration of Solution, Solid-State, Gas-Phase, and Computational
 Studies
;
_journal_name_full 'Journal of Organic Chemistry'
_journal_page_first 7975
_journal_page_last 7984
_journal_paper_doi 10.1021/jo2015328
_journal_volume 76
_journal_year 2011
_chemical_formula_moiety 'C24 B F20, C12 H13 F N'
_chemical_formula_sum 'C36 H13 B F21 N'
_chemical_formula_weight 869.28
_chemical_name_systematic
; 
 ? 
;
_space_group_IT_number 14
_symmetry_cell_setting monoclinic
_symmetry_space_group_name_Hall '-P 2ybc'
_symmetry_space_group_name_H-M 'P 1 21/c 1'
_atom_sites_solution_hydrogens difmap
_atom_sites_solution_primary direct
_atom_sites_solution_secondary difmap
_audit_creation_method SHELXL-97
_cell_angle_alpha 90.00
_cell_angle_beta 95.1520(12)
_cell_angle_gamma 90.00
_cell_formula_units_Z 4
_cell_length_a 13.99560(18)
_cell_length_b 12.47921(18)
_cell_length_c 18.4248(2)
_cell_measurement_reflns_used 14910
_cell_measurement_temperature 110(2)
_cell_measurement_theta_max 26.32
_cell_measurement_theta_min 1.63
_cell_volume 3204.96(7)
_computing_cell_refinement
;
CrysAlisPro, Oxford Diffraction Ltd.,
Version 1.171.33.55 (release 05-01-2010 CrysAlis171 .NET)
(compiled Jan  5 2010,16:28:46)
;
_computing_data_collection
;
CrysAlisPro, Oxford Diffraction Ltd.,
Version 1.171.33.55 (release 05-01-2010 CrysAlis171 .NET)
(compiled Jan  5 2010,16:28:46)
;
_computing_data_reduction
;
CrysAlisPro, Oxford Diffraction Ltd.,
Version 1.171.33.55 (release 05-01-2010 CrysAlis171 .NET)
(compiled Jan  5 2010,16:28:46)
;
_computing_molecular_graphics 'SHELXTL v6.10 (Sheldrick, 2008)'
_computing_publication_material 'SHELXTL v6.10 (Sheldrick, 2008)'
_computing_structure_refinement 'SHELXL-97 (Sheldrick, 2008)'
_computing_structure_solution 'SHELXS-97 (Sheldrick, 2008)'
_diffrn_ambient_temperature 110(2)
_diffrn_detector_area_resol_mean 15.9890
_diffrn_measured_fraction_theta_full 1.000
_diffrn_measured_fraction_theta_max 1.000
_diffrn_measurement_device_type 'Goniometer KM4/Xcalibur, detector: Sapphire3'
_diffrn_measurement_method '\w and \f scans'
_diffrn_radiation_monochromator graphite
_diffrn_radiation_source 'Enhance (Mo) X-ray Source'
_diffrn_radiation_type MoK\a
_diffrn_radiation_wavelength 0.71073
_diffrn_reflns_av_R_equivalents 0.0273
_diffrn_reflns_av_sigmaI/netI 0.0278
_diffrn_reflns_limit_h_max 17
_diffrn_reflns_limit_h_min -17
_diffrn_reflns_limit_k_max 15
_diffrn_reflns_limit_k_min -15
_diffrn_reflns_limit_l_max 22
_diffrn_reflns_limit_l_min -22
_diffrn_reflns_number 26402
_diffrn_reflns_theta_full 26.00
_diffrn_reflns_theta_max 26.00
_diffrn_reflns_theta_min 1.97
_exptl_absorpt_coefficient_mu 0.191
_exptl_absorpt_correction_T_max 0.977
_exptl_absorpt_correction_T_min 0.948
_exptl_absorpt_correction_type analytical
_exptl_absorpt_process_details
;
CrysAlisPro, Oxford Diffraction Ltd.,
Version 1.171.33.55 (release 05-01-2010 CrysAlis171 .NET)
(compiled Jan  5 2010,16:28:46)
Analytical numeric absorption correction using a multifaceted crystal
            model based on expressions derived by R.C. Clark & J.S. Reid.
(Clark, R. C. & Reid, J. S. (1995). Acta Cryst. A51, 887-897)
;
_exptl_crystal_colour colorless
_exptl_crystal_density_diffrn 1.802
_exptl_crystal_description 'irregular block'
_exptl_crystal_F_000 1720
_exptl_crystal_size_max 0.37
_exptl_crystal_size_mid 0.24
_exptl_crystal_size_min 0.16
_refine_diff_density_max 0.278
_refine_diff_density_min -0.246
_refine_diff_density_rms 0.044
_refine_ls_extinction_method none
_refine_ls_goodness_of_fit_ref 1.058
_refine_ls_hydrogen_treatment mixed
_refine_ls_matrix_type full
_refine_ls_number_parameters 538
_refine_ls_number_reflns 6315
_refine_ls_number_restraints 0
_refine_ls_restrained_S_all 1.058
_refine_ls_R_factor_all 0.0423
_refine_ls_R_factor_gt 0.0288
_refine_ls_shift/su_max 0.001
_refine_ls_shift/su_mean 0.000
_refine_ls_structure_factor_coef Fsqd
_refine_ls_weighting_details 'calc w=1/[\s^2^(Fo^2^)+(0.0436P)^2^+0.0000P] where P=(Fo^2^+2Fc^2^)/3'
_refine_ls_weighting_scheme calc
_refine_ls_wR_factor_gt 0.0715
_refine_ls_wR_factor_ref 0.0742
_reflns_number_gt 4870
_reflns_number_total 6315
_reflns_threshold_expression I>2\s(I)
_cod_data_source_file jo2015328_si_002_1.cif
_cod_data_source_block BARF
_cod_original_sg_symbol_H-M 'P 21/c'
_cod_database_code 4026628

loop_
_symmetry_equiv_pos_as_xyz
'x, y, z'
'-x, y+1/2, -z+1/2'
'-x, -y, -z'
'x, -y-1/2, z-1/2'

loop_
_atom_site_label
_atom_site_type_symbol
_atom_site_fract_x
_atom_site_fract_y
_atom_site_fract_z
_atom_site_U_iso_or_equiv
_atom_site_adp_type
_atom_site_occupancy
_atom_site_symmetry_multiplicity
_atom_site_calc_flag
_atom_site_refinement_flags
C1 C 0.20253(11) 0.70746(12) 0.13246(8) 0.0230(3) Uani 1 1 d .
C2 C 0.19643(13) 0.60815(13) 0.16258(9) 0.0303(4) Uani 1 1 d .
H2 H 0.2461 0.5835 0.1971 0.036 Uiso 1 1 calc R
C3 C 0.11712(14) 0.54233(13) 0.14289(10) 0.0353(4) Uani 1 1 d .
H3 H 0.1128 0.4738 0.1648 0.042 Uiso 1 1 calc R
C4 C 0.04638(13) 0.57589(13) 0.09276(10) 0.0327(4) Uani 1 1 d .
H4 H -0.0073 0.5307 0.0805 0.039 Uiso 1 1 calc R
C5 C 0.05120(12) 0.67700(13) 0.05852(9) 0.0263(4) Uani 1 1 d .
C6 C -0.02219(12) 0.71110(14) 0.00570(9) 0.0306(4) Uani 1 1 d .
H6 H -0.0753 0.6654 -0.0071 0.037 Uiso 1 1 calc R
C7 C -0.01765(12) 0.80827(14) -0.02697(9) 0.0314(4) Uani 1 1 d .
H7 H -0.0676 0.8302 -0.0622 0.038 Uiso 1 1 calc R
C8 C 0.06082(12) 0.87648(13) -0.00880(8) 0.0274(4) Uani 1 1 d .
H8 H 0.0646 0.9442 -0.0319 0.033 Uiso 1 1 calc R
C9 C 0.13048(12) 0.84479(12) 0.04168(8) 0.0228(3) Uani 1 1 d .
C10 C 0.13120(11) 0.74517(12) 0.07844(8) 0.0224(3) Uani 1 1 d .
C11 C 0.32637(13) 0.76362(14) 0.23231(8) 0.0316(4) Uani 1 1 d .
H11A H 0.2738 0.7686 0.2638 0.047 Uiso 1 1 calc R
H11B H 0.3731 0.8206 0.2450 0.047 Uiso 1 1 calc R
H11C H 0.3578 0.6937 0.2391 0.047 Uiso 1 1 calc R
C12 C 0.36532(12) 0.76001(13) 0.10366(9) 0.0309(4) Uani 1 1 d .
H12A H 0.3869 0.6853 0.1060 0.046 Uiso 1 1 calc R
H12B H 0.4194 0.8074 0.1185 0.046 Uiso 1 1 calc R
H12C H 0.3402 0.7772 0.0536 0.046 Uiso 1 1 calc R
N1 N 0.28724(10) 0.77573(11) 0.15421(7) 0.0239(3) Uani 1 1 d .
H1 H 0.2692(12) 0.8401(13) 0.1485(8) 0.019(4) Uiso 1 1 d .
F1 F 0.20552(7) 0.91367(7) 0.05874(5) 0.0287(2) Uani 1 1 d .
B1 B 0.26433(11) 0.16932(13) 0.25516(8) 0.0155(3) Uani 1 1 d .
C13 C 0.31056(10) 0.07759(11) 0.31315(7) 0.0163(3) Uani 1 1 d .
C14 C 0.26160(10) 0.00894(12) 0.35611(8) 0.0193(3) Uani 1 1 d .
C15 C 0.30602(12) -0.06016(12) 0.40740(8) 0.0237(3) Uani 1 1 d .
C16 C 0.40417(12) -0.06339(12) 0.41797(8) 0.0241(4) Uani 1 1 d .
C17 C 0.45663(11) 0.00353(12) 0.37813(8) 0.0213(3) Uani 1 1 d .
C18 C 0.40959(10) 0.07206(11) 0.32834(8) 0.0180(3) Uani 1 1 d .
C19 C 0.28674(10) 0.28194(11) 0.30095(7) 0.0156(3) Uani 1 1 d .
C20 C 0.23736(10) 0.30266(11) 0.36174(8) 0.0163(3) Uani 1 1 d .
C21 C 0.24649(10) 0.39422(12) 0.40308(7) 0.0187(3) Uani 1 1 d .
C22 C 0.30953(11) 0.47274(11) 0.38550(8) 0.0194(3) Uani 1 1 d .
C23 C 0.36210(10) 0.45582(11) 0.32725(8) 0.0187(3) Uani 1 1 d .
C24 C 0.35215(10) 0.36133(11) 0.28793(7) 0.0173(3) Uani 1 1 d .
C25 C 0.14856(10) 0.15101(11) 0.23188(7) 0.0157(3) Uani 1 1 d .
C26 C 0.07756(10) 0.22840(11) 0.23055(7) 0.0173(3) Uani 1 1 d .
C27 C -0.01857(11) 0.20905(12) 0.21057(8) 0.0224(3) Uani 1 1 d .
C28 C -0.04725(10) 0.10890(13) 0.18737(8) 0.0234(3) Uani 1 1 d .
C29 C 0.02045(11) 0.02982(12) 0.18307(8) 0.0204(3) Uani 1 1 d .
C30 C 0.11491(10) 0.05237(11) 0.20589(7) 0.0178(3) Uani 1 1 d .
C31 C 0.31086(10) 0.16798(11) 0.17548(7) 0.0166(3) Uani 1 1 d .
C32 C 0.29660(10) 0.25366(12) 0.12741(8) 0.0188(3) Uani 1 1 d .
C33 C 0.33685(10) 0.26246(12) 0.06224(8) 0.0205(3) Uani 1 1 d .
C34 C 0.39415(10) 0.18124(12) 0.04034(8) 0.0208(3) Uani 1 1 d .
C35 C 0.40494(10) 0.09069(12) 0.08258(8) 0.0201(3) Uani 1 1 d .
C36 C 0.36285(10) 0.08610(11) 0.14779(7) 0.0173(3) Uani 1 1 d .
F2 F 0.16448(6) 0.00651(7) 0.35104(4) 0.0242(2) Uani 1 1 d .
F3 F 0.25308(7) -0.12439(7) 0.44718(5) 0.0357(2) Uani 1 1 d .
F4 F 0.44828(7) -0.13078(7) 0.46748(5) 0.0348(2) Uani 1 1 d .
F5 F 0.55353(6) 0.00272(7) 0.38844(5) 0.0285(2) Uani 1 1 d .
F6 F 0.46583(6) 0.13876(6) 0.29253(4) 0.02150(19) Uani 1 1 d .
F7 F 0.17282(6) 0.23000(6) 0.38176(4) 0.02123(19) Uani 1 1 d .
F8 F 0.19404(6) 0.40833(7) 0.46023(4) 0.0247(2) Uani 1 1 d .
F9 F 0.31916(6) 0.56395(7) 0.42406(5) 0.0278(2) Uani 1 1 d .
F10 F 0.42300(6) 0.53273(7) 0.30777(5) 0.0259(2) Uani 1 1 d .
F11 F 0.41154(6) 0.35180(6) 0.23406(4) 0.0230(2) Uani 1 1 d .
F12 F 0.09921(6) 0.33097(6) 0.24875(4) 0.02188(19) Uani 1 1 d .
F13 F -0.08388(6) 0.28813(7) 0.21224(5) 0.0317(2) Uani 1 1 d .
F14 F -0.14031(6) 0.08943(8) 0.16651(5) 0.0338(2) Uani 1 1 d .
F15 F -0.00510(6) -0.06669(7) 0.15522(5) 0.0286(2) Uani 1 1 d .
F16 F 0.17788(6) -0.03030(6) 0.20252(4) 0.0224(2) Uani 1 1 d .
F17 F 0.24115(6) 0.33722(7) 0.14542(4) 0.0248(2) Uani 1 1 d .
F18 F 0.32098(7) 0.34983(7) 0.01976(5) 0.0283(2) Uani 1 1 d .
F19 F 0.43687(6) 0.18930(7) -0.02191(4) 0.0277(2) Uani 1 1 d .
F20 F 0.45544(6) 0.00677(7) 0.06105(5) 0.0275(2) Uani 1 1 d .
F21 F 0.37653(6) -0.00817(6) 0.18449(4) 0.02125(19) Uani 1 1 d .

loop_
_atom_site_aniso_label
_atom_site_aniso_U_11
_atom_site_aniso_U_22
_atom_site_aniso_U_33
_atom_site_aniso_U_23
_atom_site_aniso_U_13
_atom_site_aniso_U_12
C1 0.0264(9) 0.0199(8) 0.0240(8) 0.0016(6) 0.0090(7) 0.0063(7)
C2 0.0336(10) 0.0263(9) 0.0320(9) 0.0061(7) 0.0084(8) 0.0075(8)
C3 0.0424(11) 0.0209(9) 0.0449(11) 0.0088(8) 0.0170(9) 0.0037(8)
C4 0.0319(10) 0.0267(9) 0.0417(10) -0.0004(8) 0.0161(8) -0.0011(8)
C5 0.0267(9) 0.0250(9) 0.0293(9) -0.0011(7) 0.0136(7) 0.0031(7)
C6 0.0235(9) 0.0390(10) 0.0303(9) -0.0029(7) 0.0090(7) -0.0025(8)
C7 0.0273(9) 0.0442(11) 0.0235(8) 0.0034(8) 0.0066(7) 0.0081(8)
C8 0.0357(10) 0.0266(9) 0.0210(8) 0.0044(7) 0.0088(7) 0.0072(8)
C9 0.0282(9) 0.0213(8) 0.0200(8) 0.0003(6) 0.0080(7) 0.0033(7)
C10 0.0267(8) 0.0212(8) 0.0207(7) -0.0002(6) 0.0103(6) 0.0070(7)
C11 0.0374(10) 0.0320(9) 0.0248(9) 0.0065(7) 0.0005(7) 0.0076(8)
C12 0.0306(9) 0.0324(9) 0.0311(9) -0.0018(7) 0.0112(7) 0.0037(8)
N1 0.0301(8) 0.0190(7) 0.0230(7) 0.0042(5) 0.0050(6) 0.0066(6)
F1 0.0405(6) 0.0215(5) 0.0233(5) 0.0048(4) -0.0008(4) -0.0025(4)
B1 0.0126(8) 0.0171(8) 0.0171(8) 0.0015(6) 0.0033(6) 0.0018(7)
C13 0.0179(7) 0.0158(7) 0.0154(7) -0.0032(6) 0.0020(6) 0.0029(6)
C14 0.0163(8) 0.0213(8) 0.0206(7) -0.0008(6) 0.0030(6) 0.0016(7)
C15 0.0301(9) 0.0213(8) 0.0201(8) 0.0047(6) 0.0052(7) 0.0003(7)
C16 0.0321(9) 0.0206(8) 0.0188(8) 0.0039(6) -0.0016(7) 0.0102(7)
C17 0.0167(8) 0.0247(8) 0.0218(8) -0.0043(6) -0.0023(6) 0.0051(7)
C18 0.0186(8) 0.0189(8) 0.0167(7) -0.0010(6) 0.0030(6) -0.0002(6)
C19 0.0113(7) 0.0175(7) 0.0174(7) 0.0031(6) -0.0017(6) 0.0029(6)
C20 0.0119(7) 0.0174(7) 0.0192(7) 0.0032(6) -0.0003(6) -0.0004(6)
C21 0.0153(7) 0.0247(8) 0.0159(7) -0.0002(6) 0.0009(6) 0.0047(7)
C22 0.0175(8) 0.0160(8) 0.0234(8) -0.0024(6) -0.0063(6) 0.0025(6)
C23 0.0117(7) 0.0177(7) 0.0261(8) 0.0059(6) -0.0021(6) -0.0025(6)
C24 0.0119(7) 0.0228(8) 0.0170(7) 0.0038(6) 0.0008(6) 0.0022(6)
C25 0.0139(7) 0.0207(8) 0.0129(7) 0.0027(5) 0.0035(5) -0.0013(6)
C26 0.0166(7) 0.0185(8) 0.0171(7) -0.0001(6) 0.0027(6) -0.0002(6)
C27 0.0152(8) 0.0309(9) 0.0211(8) 0.0001(6) 0.0020(6) 0.0054(7)
C28 0.0120(7) 0.0383(9) 0.0197(8) -0.0008(7) 0.0003(6) -0.0052(7)
C29 0.0220(8) 0.0233(8) 0.0163(7) -0.0025(6) 0.0041(6) -0.0083(7)
C30 0.0178(8) 0.0197(8) 0.0164(7) 0.0013(6) 0.0044(6) 0.0023(7)
C31 0.0116(7) 0.0219(8) 0.0163(7) -0.0009(6) 0.0007(6) -0.0020(6)
C32 0.0134(7) 0.0216(8) 0.0211(7) -0.0024(6) -0.0001(6) 0.0012(7)
C33 0.0200(8) 0.0231(8) 0.0174(7) 0.0044(6) -0.0032(6) -0.0058(7)
C34 0.0165(8) 0.0330(9) 0.0131(7) -0.0045(6) 0.0028(6) -0.0093(7)
C35 0.0156(7) 0.0255(8) 0.0193(7) -0.0065(6) 0.0016(6) -0.0006(7)
C36 0.0144(7) 0.0193(8) 0.0179(7) 0.0002(6) -0.0002(6) -0.0016(6)
F2 0.0184(5) 0.0292(5) 0.0256(5) 0.0067(4) 0.0055(4) -0.0005(4)
F3 0.0370(6) 0.0371(5) 0.0340(5) 0.0188(4) 0.0091(4) -0.0001(5)
F4 0.0378(6) 0.0359(5) 0.0297(5) 0.0143(4) -0.0029(4) 0.0124(5)
F5 0.0186(5) 0.0339(5) 0.0315(5) 0.0019(4) -0.0056(4) 0.0081(4)
F6 0.0145(4) 0.0261(5) 0.0239(4) 0.0034(4) 0.0017(3) 0.0001(4)
F7 0.0194(4) 0.0237(5) 0.0215(4) -0.0011(3) 0.0070(3) -0.0051(4)
F8 0.0227(5) 0.0298(5) 0.0224(4) -0.0073(4) 0.0062(4) 0.0008(4)
F9 0.0258(5) 0.0232(5) 0.0335(5) -0.0096(4) -0.0021(4) -0.0009(4)
F10 0.0210(5) 0.0226(5) 0.0337(5) 0.0038(4) -0.0002(4) -0.0075(4)
F11 0.0190(4) 0.0262(5) 0.0248(5) 0.0002(4) 0.0076(4) -0.0039(4)
F12 0.0180(4) 0.0195(4) 0.0277(5) -0.0008(4) -0.0005(4) 0.0030(4)
F13 0.0161(5) 0.0391(5) 0.0390(5) -0.0048(4) -0.0024(4) 0.0106(4)
F14 0.0130(4) 0.0515(6) 0.0363(5) -0.0089(4) -0.0012(4) -0.0080(4)
F15 0.0282(5) 0.0301(5) 0.0277(5) -0.0067(4) 0.0044(4) -0.0127(4)
F16 0.0225(5) 0.0203(4) 0.0249(5) -0.0028(3) 0.0039(4) 0.0017(4)
F17 0.0247(5) 0.0255(5) 0.0244(5) 0.0054(4) 0.0038(4) 0.0082(4)
F18 0.0332(5) 0.0312(5) 0.0199(4) 0.0083(4) -0.0002(4) -0.0027(4)
F19 0.0276(5) 0.0417(5) 0.0147(4) -0.0034(4) 0.0075(4) -0.0107(4)
F20 0.0262(5) 0.0341(5) 0.0234(5) -0.0077(4) 0.0086(4) 0.0038(4)
F21 0.0222(5) 0.0204(4) 0.0217(4) -0.0006(3) 0.0051(4) 0.0029(4)

loop_
_atom_type_symbol
_atom_type_description
_atom_type_scat_dispersion_real
_atom_type_scat_dispersion_imag
_atom_type_scat_source
C C 0.0033 0.0016 'International Tables Vol C Tables 4.2.6.8 and 6.1.1.4'
H H 0.0000 0.0000 'International Tables Vol C Tables 4.2.6.8 and 6.1.1.4'
B B 0.0013 0.0007 'International Tables Vol C Tables 4.2.6.8 and 6.1.1.4'
F F 0.0171 0.0103 'International Tables Vol C Tables 4.2.6.8 and 6.1.1.4'
N N 0.0061 0.0033 'International Tables Vol C Tables 4.2.6.8 and 6.1.1.4'

loop_
_geom_angle_atom_site_label_1
_geom_angle_atom_site_label_2
_geom_angle_atom_site_label_3
_geom_angle
C2 C1 C10 121.26(16)
C2 C1 N1 119.27(15)
C10 C1 N1 119.42(13)
C1 C2 C3 120.27(17)
C1 C2 H2 119.9
C3 C2 H2 119.9
C4 C3 C2 120.48(15)
C4 C3 H3 119.8
C2 C3 H3 119.8
C3 C4 C5 121.14(17)
C3 C4 H4 119.4
C5 C4 H4 119.4
C4 C5 C6 120.93(16)
C4 C5 C10 118.97(16)
C6 C5 C10 120.10(15)
C7 C6 C5 120.89(17)
C7 C6 H6 119.6
C5 C6 H6 119.6
C6 C7 C8 120.12(17)
C6 C7 H7 119.9
C8 C7 H7 119.9
C9 C8 C7 119.26(15)
C9 C8 H8 120.4
C7 C8 H8 120.4
C8 C9 F1 117.82(13)
C8 C9 C10 124.25(16)
F1 C9 C10 117.93(14)
C9 C10 C1 126.79(15)
C9 C10 C5 115.38(15)
C1 C10 C5 117.83(14)
N1 C11 H11A 109.5
N1 C11 H11B 109.5
H11A C11 H11B 109.5
N1 C11 H11C 109.5
H11A C11 H11C 109.5
H11B C11 H11C 109.5
N1 C12 H12A 109.5
N1 C12 H12B 109.5
H12A C12 H12B 109.5
N1 C12 H12C 109.5
H12A C12 H12C 109.5
H12B C12 H12C 109.5
C1 N1 C11 114.50(12)
C1 N1 C12 111.29(12)
C11 N1 C12 110.87(13)
C1 N1 H1 106.8(11)
C11 N1 H1 107.1(11)
C12 N1 H1 105.7(11)
C25 B1 C19 112.70(11)
C25 B1 C13 112.85(11)
C19 B1 C13 102.29(11)
C25 B1 C31 102.84(11)
C19 B1 C31 112.85(11)
C13 B1 C31 113.70(11)
C14 C13 C18 112.87(13)
C14 C13 B1 127.57(13)
C18 C13 B1 119.23(12)
F2 C14 C15 114.80(12)
F2 C14 C13 121.21(13)
C15 C14 C13 123.99(14)
F3 C15 C16 119.79(13)
F3 C15 C14 120.34(14)
C16 C15 C14 119.88(14)
F4 C16 C17 120.55(14)
F4 C16 C15 120.43(14)
C17 C16 C15 119.01(14)
F5 C17 C16 119.98(13)
F5 C17 C18 120.75(13)
C16 C17 C18 119.26(14)
F6 C18 C17 116.18(13)
F6 C18 C13 118.87(12)
C17 C18 C13 124.94(13)
C24 C19 C20 112.97(12)
C24 C19 B1 128.13(12)
C20 C19 B1 118.88(12)
F7 C20 C21 115.94(12)
F7 C20 C19 119.09(12)
C21 C20 C19 124.95(13)
F8 C21 C20 120.80(12)
F8 C21 C22 119.75(13)
C20 C21 C22 119.45(13)
F9 C22 C23 120.64(13)
F9 C22 C21 121.00(13)
C23 C22 C21 118.35(13)
F10 C23 C22 119.56(13)
F10 C23 C24 120.10(13)
C22 C23 C24 120.33(13)
F11 C24 C23 114.73(12)
F11 C24 C19 121.50(12)
C23 C24 C19 123.77(13)
C26 C25 C30 113.08(13)
C26 C25 B1 126.37(13)
C30 C25 B1 120.41(12)
F12 C26 C27 115.00(12)
F12 C26 C25 120.80(13)
C27 C26 C25 124.20(13)
F13 C27 C28 119.68(13)
F13 C27 C26 120.76(13)
C28 C27 C26 119.55(14)
F14 C28 C27 120.18(14)
F14 C28 C29 120.52(14)
C27 C28 C29 119.26(14)
F15 C29 C28 120.23(13)
F15 C29 C30 120.90(13)
C28 C29 C30 118.84(13)
F16 C30 C29 115.97(12)
F16 C30 C25 119.13(12)
C29 C30 C25 124.91(13)
C36 C31 C32 112.61(12)
C36 C31 B1 126.68(12)
C32 C31 B1 120.68(12)
F17 C32 C33 116.07(12)
F17 C32 C31 119.13(12)
C33 C32 C31 124.77(13)
F18 C33 C34 119.71(12)
F18 C33 C32 120.79(13)
C34 C33 C32 119.50(13)
F19 C34 C35 120.71(13)
F19 C34 C33 120.73(13)
C35 C34 C33 118.54(13)
F20 C35 C34 120.56(12)
F20 C35 C36 119.98(13)
C34 C35 C36 119.46(13)
F21 C36 C31 120.79(12)
F21 C36 C35 114.48(12)
C31 C36 C35 124.73(13)

loop_
_geom_bond_atom_site_label_1
_geom_bond_atom_site_label_2
_geom_bond_distance
C1 C2 1.364(2)
C1 C10 1.425(2)
C1 N1 1.486(2)
C2 C3 1.402(3)
C2 H2 0.9500
C3 C4 1.358(3)
C3 H3 0.9500
C4 C5 1.415(2)
C4 H4 0.9500
C5 C6 1.415(2)
C5 C10 1.428(2)
C6 C7 1.358(2)
C6 H6 0.9500
C7 C8 1.406(2)
C7 H7 0.9500
C8 C9 1.345(2)
C8 H8 0.9500
C9 F1 1.3716(18)
C9 C10 1.415(2)
C11 N1 1.501(2)
C11 H11A 0.9800
C11 H11B 0.9800
C11 H11C 0.9800
C12 N1 1.5110(19)
C12 H12A 0.9800
C12 H12B 0.9800
C12 H12C 0.9800
N1 H1 0.845(16)
B1 C25 1.654(2)
B1 C19 1.655(2)
B1 C13 1.657(2)
B1 C31 1.659(2)
C13 C14 1.388(2)
C13 C18 1.391(2)
C14 F2 1.3544(17)
C14 C15 1.385(2)
C15 F3 1.3513(17)
C15 C16 1.371(2)
C16 F4 1.3488(17)
C16 C17 1.368(2)
C17 F5 1.3524(17)
C17 C18 1.378(2)
C18 F6 1.3568(16)
C19 C24 1.384(2)
C19 C20 1.3921(19)
C20 F7 1.3542(16)
C20 C21 1.373(2)
C21 F8 1.3480(15)
C21 C22 1.377(2)
C22 F9 1.3422(16)
C22 C23 1.371(2)
C23 F10 1.3534(16)
C23 C24 1.384(2)
C24 F11 1.3559(16)
C25 C26 1.384(2)
C25 C30 1.388(2)
C26 F12 1.3507(16)
C26 C27 1.384(2)
C27 F13 1.3474(17)
C27 C28 1.369(2)
C28 F14 1.3465(17)
C28 C29 1.375(2)
C29 F15 1.3449(16)
C29 C30 1.380(2)
C30 F16 1.3619(16)
C31 C36 1.378(2)
C31 C32 1.391(2)
C32 F17 1.3587(16)
C32 C33 1.376(2)
C33 F18 1.3489(16)
C33 C34 1.375(2)
C34 F19 1.3439(16)
C34 C35 1.373(2)
C35 F20 1.3432(16)
C35 C36 1.3859(19)
C36 F21 1.3619(16)

loop_
_geom_hbond_atom_site_label_D
_geom_hbond_atom_site_label_H
_geom_hbond_atom_site_label_A
_geom_hbond_distance_DH
_geom_hbond_distance_HA
_geom_hbond_distance_DA
_geom_hbond_angle_DHA
_geom_hbond_site_symmetry_A
N1 H1 F1 0.845(16) 2.027(17) 2.6466(16) 129.6(14) .
N1 H1 F16 0.845(16) 2.339(16) 3.0396(16) 140.5(14) 1_565
N1 H1 F21 0.845(16) 2.471(16) 3.0033(16) 121.8(14) 1_565

loop_
_geom_torsion_atom_site_label_1
_geom_torsion_atom_site_label_2
_geom_torsion_atom_site_label_3
_geom_torsion_atom_site_label_4
_geom_torsion
C10 C1 C2 C3 -2.6(2)
N1 C1 C2 C3 179.98(13)
C1 C2 C3 C4 1.1(2)
C2 C3 C4 C5 0.8(2)
C3 C4 C5 C6 179.28(15)
C3 C4 C5 C10 -1.2(2)
C4 C5 C6 C7 179.80(14)
C10 C5 C6 C7 0.3(2)
C5 C6 C7 C8 0.3(2)
C6 C7 C8 C9 -0.7(2)
C7 C8 C9 F1 -179.30(13)
C7 C8 C9 C10 0.5(2)
C8 C9 C10 C1 -179.71(15)
F1 C9 C10 C1 0.1(2)
C8 C9 C10 C5 0.1(2)
F1 C9 C10 C5 179.88(12)
C2 C1 C10 C9 -178.15(14)
N1 C1 C10 C9 -0.7(2)
C2 C1 C10 C5 2.1(2)
N1 C1 C10 C5 179.52(12)
C4 C5 C10 C9 -179.98(13)
C6 C5 C10 C9 -0.5(2)
C4 C5 C10 C1 -0.2(2)
C6 C5 C10 C1 179.33(14)
C2 C1 N1 C11 -34.55(19)
C10 C1 N1 C11 147.95(14)
C2 C1 N1 C12 92.16(16)
C10 C1 N1 C12 -85.34(16)
C25 B1 C13 C14 -17.59(19)
C19 B1 C13 C14 103.77(15)
C31 B1 C13 C14 -134.24(14)
C25 B1 C13 C18 169.54(12)
C19 B1 C13 C18 -69.09(15)
C31 B1 C13 C18 52.89(17)
C18 C13 C14 F2 177.30(12)
B1 C13 C14 F2 4.1(2)
C18 C13 C14 C15 -1.7(2)
B1 C13 C14 C15 -174.91(13)
F2 C14 C15 F3 0.8(2)
C13 C14 C15 F3 179.87(13)
F2 C14 C15 C16 -179.08(13)
C13 C14 C15 C16 0.0(2)
F3 C15 C16 F4 0.5(2)
C14 C15 C16 F4 -179.63(13)
F3 C15 C16 C17 -178.86(13)
C14 C15 C16 C17 1.1(2)
F4 C16 C17 F5 -0.2(2)
C15 C16 C17 F5 179.07(13)
F4 C16 C17 C18 -179.52(13)
C15 C16 C17 C18 -0.2(2)
F5 C17 C18 F6 -1.46(19)
C16 C17 C18 F6 177.81(12)
F5 C17 C18 C13 178.96(13)
C16 C17 C18 C13 -1.8(2)
C14 C13 C18 F6 -176.97(12)
B1 C13 C18 F6 -3.10(19)
C14 C13 C18 C17 2.6(2)
B1 C13 C18 C17 176.47(13)
C25 B1 C19 C24 -129.66(15)
C13 B1 C19 C24 108.88(15)
C31 B1 C19 C24 -13.7(2)
C25 B1 C19 C20 51.99(16)
C13 B1 C19 C20 -69.48(15)
C31 B1 C19 C20 167.95(12)
C24 C19 C20 F7 -178.35(12)
B1 C19 C20 F7 0.25(19)
C24 C19 C20 C21 3.7(2)
B1 C19 C20 C21 -177.67(13)
F7 C20 C21 F8 0.55(19)
C19 C20 C21 F8 178.53(13)
F7 C20 C21 C22 -178.97(12)
C19 C20 C21 C22 -1.0(2)
F8 C21 C22 F9 -0.6(2)
C20 C21 C22 F9 178.97(13)
F8 C21 C22 C23 179.76(13)
C20 C21 C22 C23 -0.7(2)
F9 C22 C23 F10 -1.2(2)
C21 C22 C23 F10 178.51(13)
F9 C22 C23 C24 179.69(13)
C21 C22 C23 C24 -0.6(2)
F10 C23 C24 F11 4.14(19)
C22 C23 C24 F11 -176.73(12)
F10 C23 C24 C19 -175.29(13)
C22 C23 C24 C19 3.8(2)
C20 C19 C24 F11 175.49(12)
B1 C19 C24 F11 -2.9(2)
C20 C19 C24 C23 -5.1(2)
B1 C19 C24 C23 176.45(14)
C19 B1 C25 C26 17.22(18)
C13 B1 C25 C26 132.47(14)
C31 B1 C25 C26 -104.60(15)
C19 B1 C25 C30 -167.55(12)
C13 B1 C25 C30 -52.29(16)
C31 B1 C25 C30 70.63(15)
C30 C25 C26 F12 -174.95(12)
B1 C25 C26 F12 0.6(2)
C30 C25 C26 C27 4.4(2)
B1 C25 C26 C27 179.96(13)
F12 C26 C27 F13 -2.12(19)
C25 C26 C27 F13 178.47(12)
F12 C26 C27 C28 176.49(12)
C25 C26 C27 C28 -2.9(2)
F13 C27 C28 F14 -0.2(2)
C26 C27 C28 F14 -178.81(13)
F13 C27 C28 C29 177.42(13)
C26 C27 C28 C29 -1.2(2)
F14 C28 C29 F15 2.7(2)
C27 C28 C29 F15 -174.92(13)
F14 C28 C29 C30 -179.12(13)
C27 C28 C29 C30 3.3(2)
F15 C29 C30 F16 -3.91(19)
C28 C29 C30 F16 177.89(12)
F15 C29 C30 C25 176.65(13)
C28 C29 C30 C25 -1.6(2)
C26 C25 C30 F16 178.39(11)
B1 C25 C30 F16 2.56(19)
C26 C25 C30 C29 -2.2(2)
B1 C25 C30 C29 -178.01(13)
C25 B1 C31 C36 -105.28(15)
C19 B1 C31 C36 133.01(14)
C13 B1 C31 C36 17.1(2)
C25 B1 C31 C32 72.40(16)
C19 B1 C31 C32 -49.32(18)
C13 B1 C31 C32 -165.25(13)
C36 C31 C32 F17 175.73(12)
B1 C31 C32 F17 -2.2(2)
C36 C31 C32 C33 -6.0(2)
B1 C31 C32 C33 176.03(13)
F17 C32 C33 F18 -0.02(19)
C31 C32 C33 F18 -178.34(13)
F17 C32 C33 C34 179.80(12)
C31 C32 C33 C34 1.5(2)
F18 C33 C34 F19 2.0(2)
C32 C33 C34 F19 -177.83(13)
F18 C33 C34 C35 -176.50(13)
C32 C33 C34 C35 3.7(2)
F19 C34 C35 F20 -2.5(2)
C33 C34 C35 F20 175.94(13)
F19 C34 C35 C36 177.73(12)
C33 C34 C35 C36 -3.8(2)
C32 C31 C36 F21 -174.15(12)
B1 C31 C36 F21 3.7(2)
C32 C31 C36 C35 5.9(2)
B1 C31 C36 C35 -176.29(14)
F20 C35 C36 F21 -0.99(19)
C34 C35 C36 F21 178.74(13)
F20 C35 C36 C31 178.99(13)
C34 C35 C36 C31 -1.3(2)

loop_
_cod_related_entry_id
_cod_related_entry_database
_cod_related_entry_code
1 ChemSpider 30659410
